data_7717106
loop_
_publ_author_name
'Horniichuk, Oleksandr Ye'
'Vendier, Laure'
'Salmon, Lionel'
'Bousseksou, Azzedine'

_publ_section_title
;
 Gradual spin crossover behavior encompasing room temperature in an
 iron(II) complex based on a heteroscorpionate ligand.
;
_journal_issue 41
_journal_name_full 'Dalton transactions (Cambridge, England : 2003)'
_journal_page_first 17083
_journal_page_last 17096
_journal_paper_doi 10.1039/d4dt02244k
_journal_volume 53
_journal_year 2024
_chemical_formula_moiety 'C16 H20 B2 Fe N16'
_chemical_formula_sum 'C16 H20 B2 Fe N16'
_chemical_formula_weight 513.91
_space_group_IT_number 14
_space_group_name_Hall '-P 2yn'
_space_group_name_H-M_alt 'P 1 21/n 1'
_symmetry_cell_setting monoclinic
_symmetry_space_group_name_Hall '-P 2yn'
_symmetry_space_group_name_H-M 'P 1 21/n 1'
_atom_sites_solution_hydrogens difmap
_atom_sites_solution_primary other
_audit_update_record
;
2024-07-18 deposited with the CCDC.	2024-09-26 downloaded from the CCDC.
;
_cell_angle_alpha 90
_cell_angle_beta 95.789(8)
_cell_angle_gamma 90
_cell_formula_units_Z 4
_cell_length_a 10.364(3)
_cell_length_b 16.490(4)
_cell_length_c 12.598(3)
_cell_measurement_reflns_used 9939
_cell_measurement_temperature 100
_cell_measurement_theta_max 26.33
_cell_measurement_theta_min 2.33
_cell_volume 2142.0(10)
_computing_cell_refinement 'Apex2 (Bruker AXS, 2006)'
_computing_data_collection 'Apex2 (Bruker AXS, 2006)'
_computing_data_reduction 'Apex2 (Bruker AXS, 2006'
_computing_molecular_graphics 'CAMERON (Watkin et al., 1996)'
_computing_publication_material 'CRYSTALS (Betteridge et al., 2003)'
_computing_structure_refinement 'CRYSTALS (Betteridge et al., 2003)'
_computing_structure_solution 'SHELXT (Sheldrick, 2015)'
_diffrn_ambient_temperature 100
_diffrn_measured_fraction_theta_full 0.997
_diffrn_measured_fraction_theta_max 0.997
_diffrn_measurement_device Area
_diffrn_measurement_device_type 'Bruker Kappa Apex2'
_diffrn_measurement_method '\f & \w scans'
_diffrn_radiation_monochromator graphite
_diffrn_radiation_type 'Mo K\a'
_diffrn_radiation_wavelength 0.71073
_diffrn_reflns_av_R_equivalents 0.093
_diffrn_reflns_av_unetI/netI 0.137
_diffrn_reflns_limit_h_max 12
_diffrn_reflns_limit_h_min -12
_diffrn_reflns_limit_k_max 20
_diffrn_reflns_limit_k_min -20
_diffrn_reflns_limit_l_max 15
_diffrn_reflns_limit_l_min -15
_diffrn_reflns_number 58852
_diffrn_reflns_theta_full 26.425
_diffrn_reflns_theta_max 26.425
_diffrn_reflns_theta_min 2.041
_diffrn_standards_number 0
_exptl_absorpt_coefficient_mu 0.749
_exptl_absorpt_correction_T_max 0.99
_exptl_absorpt_correction_T_min 0.63
_exptl_absorpt_correction_type multi-scan
_exptl_absorpt_process_details 'SADABS (Siemens, 1996)'
_exptl_crystal_colour 'light blue'
_exptl_crystal_density_diffrn 1.593
_exptl_crystal_density_meas ?
_exptl_crystal_density_method 'not measured'
_exptl_crystal_description parallelepiped
_exptl_crystal_F_000 1056
_exptl_crystal_size_max 0.110
_exptl_crystal_size_mid 0.070
_exptl_crystal_size_min 0.020
_refine_diff_density_max 0.89
_refine_diff_density_min -0.44
_refine_ls_extinction_method None
_refine_ls_goodness_of_fit_ref 0.9484
_refine_ls_hydrogen_treatment mixed
_refine_ls_matrix_type full
_refine_ls_number_parameters 316
_refine_ls_number_reflns 4388
_refine_ls_number_restraints 0
_refine_ls_R_factor_all 0.0438
_refine_ls_R_factor_gt 0.0352
_refine_ls_shift/su_max 0.0004922
_refine_ls_shift/su_mean 0.0000418
_refine_ls_structure_factor_coef Fsqd
_refine_ls_weighting_details
;
 Method= Modified Sheldrick 
 w=1/[\s^2^(F^2^) + ( 0.05P)^2^ + 3.12P] 
 ,where P=(max(Fo^2^,0) + 2Fc^2^)/3 
;
_refine_ls_weighting_scheme calc
_refine_ls_wR_factor_all 0.0966
_refine_ls_wR_factor_gt 0.0904
_refine_ls_wR_factor_ref 0.0966
_reflns_limit_h_max 12
_reflns_limit_h_min -12
_reflns_limit_k_max 20
_reflns_limit_k_min 0
_reflns_limit_l_max 15
_reflns_limit_l_min 0
_reflns_number_gt 3741
_reflns_number_total 4388
_reflns_threshold_expression I>2.0\s(I)
_oxford_diffrn_Wilson_B_factor 0.00
_oxford_diffrn_Wilson_scale 0.00
_oxford_refine_ls_r_factor_ref 0.0438
_oxford_refine_ls_scale 0.14891(7)
_oxford_reflns_number_all 4388
_cod_data_source_file d4dt02244k2.cif
_cod_data_source_block OH184-100K
_cod_depositor_comments
;
The following automatic conversions were performed:

data item '_exptl_crystal_density_meas' value 'not measured' was
changed to '?' -- the value is perceived as not measured.

Automatic conversion script
Id: cif_fix_values 8170 2020-07-09 18:12:32Z antanas 

 Adding full bibliography for 7717105--7717112.cif.
;
_cod_original_cell_volume 2142.1(10)
_cod_original_sg_symbol_H-M 'P 1 21/n 1 '
_cod_database_code 7717106
_oxford_refine_reflns_threshold_expression I>-3.0\s(I)
_oxford_refine_ls_r_factor_all 0.0438
_oxford_refine_ls_wr_factor_all 0.0966

loop_
_symmetry_equiv_pos_as_xyz
x,y,z
-x,-y,-z
-x+1/2,y+1/2,-z+1/2
x+1/2,-y+1/2,z+1/2

loop_
_atom_site_label
_atom_site_type_symbol
_atom_site_fract_x
_atom_site_fract_y
_atom_site_fract_z
_atom_site_U_iso_or_equiv
_atom_site_occupancy
_atom_site_adp_type
_atom_site_refinement_flags_posn
_atom_site_refinement_flags_adp
_atom_site_refinement_flags_occupancy
_atom_site_disorder_assembly
_atom_site_disorder_group
_atom_site_attached_hydrogens
Fe1 Fe 0.64695(3) 0.657470(18) 0.33460(2) 0.0102 1.0000 Uani . . . . . .
N6 N 0.46970(17) 0.61317(10) 0.30228(14) 0.0115 1.0000 Uani . . . . . .
N3 N 0.64137(17) 0.56365(11) 0.13763(14) 0.0124 1.0000 Uani . . . . . .
N14 N 0.82469(17) 0.70024(11) 0.36819(14) 0.0139 1.0000 Uani . . . . . .
N1 N 0.66800(17) 0.48264(11) 0.30395(15) 0.0137 1.0000 Uani . . . . . .
N13 N 0.84201(17) 0.77072(11) 0.42814(15) 0.0128 1.0000 Uani . . . . . .
N5 N 0.45294(17) 0.54243(10) 0.24302(14) 0.0120 1.0000 Uani . . . . . .
N10 N 0.61857(17) 0.67631(11) 0.48634(15) 0.0126 1.0000 Uani . . . . . .
N9 N 0.65730(17) 0.74791(11) 0.53468(15) 0.0132 1.0000 Uani . . . . . .
N2 N 0.70612(17) 0.54544(11) 0.37120(15) 0.0144 1.0000 Uani . . . . . .
N4 N 0.68084(17) 0.63610(11) 0.18400(14) 0.0125 1.0000 Uani . . . . . .
N11 N 0.62532(18) 0.83191(11) 0.37055(16) 0.0153 1.0000 Uani . . . . . .
N12 N 0.58531(17) 0.77038(11) 0.30152(15) 0.0148 1.0000 Uani . . . . . .
N7 N 0.25892(17) 0.57697(11) 0.28733(15) 0.0159 1.0000 Uani . . . . . .
N15 N 1.03817(18) 0.72723(12) 0.40098(15) 0.0166 1.0000 Uani . . . . . .
C10 C 0.5747(2) 0.67387(14) 0.65759(18) 0.0179 1.0000 Uani . . . . . .
C15 C 0.9451(2) 0.67634(13) 0.35385(18) 0.0145 1.0000 Uani . . . . . .
C3 C 0.7266(2) 0.41341(13) 0.34090(19) 0.0170 1.0000 Uani . . . . . .
C11 C 0.6317(2) 0.74724(14) 0.63739(18) 0.0173 1.0000 Uani . . . . . .
C6 C 0.6898(2) 0.55557(13) 0.04251(17) 0.0153 1.0000 Uani . . . . . .
C8 C 0.3274(2) 0.52331(13) 0.23641(17) 0.0144 1.0000 Uani . . . . . .
C4 C 0.7524(2) 0.67285(13) 0.11490(18) 0.0152 1.0000 Uani . . . . . .
C7 C 0.3509(2) 0.63168(13) 0.32746(17) 0.0131 1.0000 Uani . . . . . .
C16 C 0.9686(2) 0.78417(13) 0.44594(18) 0.0147 1.0000 Uani . . . . . .
N16 N 0.9743(2) 0.60801(13) 0.29903(18) 0.0258 1.0000 Uani . . . . . .
N8 N 0.3226(2) 0.69841(13) 0.38365(17) 0.0234 1.0000 Uani . . . . . .
C14 C 0.5580(2) 0.90008(14) 0.3419(2) 0.0198 1.0000 Uani . . . . . .
B2 B 0.7223(2) 0.81189(15) 0.4683(2) 0.0142 1.0000 Uani . . . . . .
B1 B 0.5733(2) 0.50090(15) 0.20435(19) 0.0125 1.0000 Uani . . . . . .
C9 C 0.5689(2) 0.63156(14) 0.56095(18) 0.0153 1.0000 Uani . . . . . .
C2 C 0.8032(2) 0.43000(15) 0.4334(2) 0.0218 1.0000 Uani . . . . . .
C1 C 0.7874(2) 0.51335(15) 0.45005(18) 0.0201 1.0000 Uani . . . . . .
C12 C 0.4948(2) 0.80201(15) 0.23004(19) 0.0199 1.0000 Uani . . . . . .
C13 C 0.4736(2) 0.88391(15) 0.2529(2) 0.0223 1.0000 Uani . . . . . .
C5 C 0.7609(2) 0.62408(14) 0.02482(18) 0.0172 1.0000 Uani . . . . . .
H101 H 0.5455 0.6562 0.7233 0.0210 1.0000 Uiso . . . . . .
H31 H 0.7161 0.3615 0.3077 0.0198 1.0000 Uiso . . . . . .
H111 H 0.6505 0.7900 0.6876 0.0201 1.0000 Uiso . . . . . .
H61 H 0.6768 0.5099 -0.0043 0.0176 1.0000 Uiso . . . . . .
H81 H 0.2909 0.4768 0.1996 0.0168 1.0000 Uiso . . . . . .
H41 H 0.7918 0.7250 0.1262 0.0181 1.0000 Uiso . . . . . .
H161 H 1.0060 0.8290 0.4863 0.0174 1.0000 Uiso . . . . . .
H141 H 0.5676 0.9511 0.3780 0.0238 1.0000 Uiso . . . . . .
H91 H 0.5346 0.5781 0.5496 0.0179 1.0000 Uiso . . . . . .
H21 H 0.8563 0.3931 0.4768 0.0254 1.0000 Uiso . . . . . .
H11 H 0.8278 0.5433 0.5091 0.0238 1.0000 Uiso . . . . . .
H121 H 0.4509 0.7727 0.1722 0.0242 1.0000 Uiso . . . . . .
H131 H 0.4139 0.9201 0.2148 0.0255 1.0000 Uiso . . . . . .
H51 H 0.8064 0.6359 -0.0360 0.0202 1.0000 Uiso . . . . . .
H1 H 0.7478 0.8642 0.5122 0.0500 1.0000 Uiso . . . . . .
H2 H 0.5547 0.4456 0.1565 0.0500 1.0000 Uiso . . . . . .
H3 H 1.0650 0.5947 0.2979 0.0500 1.0000 Uiso R . . . . .
H4 H 0.3925 0.7352 0.4074 0.0500 1.0000 Uiso R . . . . .
H5 H 0.2366 0.7129 0.4059 0.0500 1.0000 Uiso R . . . . .
H6 H 0.9116 0.5754 0.2809 0.0500 1.0000 Uiso R . . . . .

loop_
_atom_site_aniso_label
_atom_site_aniso_U_11
_atom_site_aniso_U_22
_atom_site_aniso_U_33
_atom_site_aniso_U_23
_atom_site_aniso_U_13
_atom_site_aniso_U_12
Fe1 0.00573(15) 0.01385(16) 0.01130(16) -0.00046(11) 0.00221(11) 0.00019(11)
N6 0.0104(8) 0.0127(9) 0.0118(9) -0.0026(7) 0.0021(7) 0.0012(7)
N3 0.0103(9) 0.0144(9) 0.0126(9) -0.0009(7) 0.0019(7) 0.0022(7)
N14 0.0096(9) 0.0186(9) 0.0138(9) -0.0019(7) 0.0026(7) -0.0001(7)
N1 0.0109(9) 0.0148(9) 0.0162(9) 0.0014(7) 0.0050(7) 0.0019(7)
N13 0.0087(9) 0.0134(9) 0.0164(9) 0.0006(7) 0.0021(7) -0.0018(7)
N5 0.0097(8) 0.0131(9) 0.0136(9) -0.0015(7) 0.0027(7) 0.0006(7)
N10 0.0097(9) 0.0132(9) 0.0151(9) -0.0017(7) 0.0023(7) -0.0024(7)
N9 0.0097(9) 0.0143(9) 0.0159(9) -0.0023(7) 0.0031(7) -0.0017(7)
N2 0.0118(9) 0.0182(9) 0.0132(9) -0.0007(7) 0.0015(7) 0.0016(7)
N4 0.0085(8) 0.0141(9) 0.0151(9) 0.0002(7) 0.0015(7) 0.0016(7)
N11 0.0109(9) 0.0139(9) 0.0215(10) 0.0016(7) 0.0042(7) -0.0001(7)
N12 0.0107(9) 0.0183(9) 0.0157(9) -0.0001(7) 0.0031(7) -0.0005(7)
N7 0.0094(9) 0.0197(9) 0.0189(10) -0.0029(8) 0.0031(7) -0.0015(7)
N15 0.0106(9) 0.0197(10) 0.0199(10) 0.0026(8) 0.0028(7) -0.0007(7)
C10 0.0183(11) 0.0229(12) 0.0134(11) -0.0009(9) 0.0060(9) -0.0041(9)
C15 0.0096(10) 0.0191(11) 0.0149(11) 0.0022(8) 0.0024(8) -0.0013(8)
C3 0.0149(11) 0.0155(10) 0.0221(12) 0.0051(9) 0.0091(9) 0.0036(8)
C11 0.0156(11) 0.0217(12) 0.0149(11) -0.0054(9) 0.0033(9) -0.0020(9)
C6 0.0164(11) 0.0167(11) 0.0131(11) -0.0006(8) 0.0028(8) 0.0067(8)
C8 0.0115(10) 0.0170(10) 0.0148(11) -0.0006(8) 0.0019(8) -0.0033(8)
C4 0.0108(10) 0.0183(11) 0.0171(11) 0.0028(9) 0.0036(8) 0.0007(8)
C7 0.0093(10) 0.0161(10) 0.0144(11) -0.0003(8) 0.0038(8) 0.0004(8)
C16 0.0095(10) 0.0172(11) 0.0173(11) 0.0059(8) 0.0006(8) -0.0031(8)
N16 0.0148(10) 0.0262(11) 0.0366(13) -0.0063(9) 0.0044(9) 0.0005(8)
N8 0.0155(10) 0.0249(11) 0.0308(12) -0.0057(9) 0.0062(8) -0.0007(8)
C14 0.0148(11) 0.0169(11) 0.0291(13) 0.0040(9) 0.0094(9) 0.0031(9)
B2 0.0103(11) 0.0138(11) 0.0191(13) 0.0001(9) 0.0043(9) -0.0013(9)
B1 0.0118(11) 0.0140(11) 0.0124(11) 0.0012(9) 0.0044(9) 0.0029(9)
C9 0.0135(10) 0.0169(11) 0.0162(11) 0.0001(9) 0.0047(8) -0.0026(8)
C2 0.0163(11) 0.0276(13) 0.0221(12) 0.0118(10) 0.0045(9) 0.0076(10)
C1 0.0142(11) 0.0318(13) 0.0143(11) 0.0046(9) 0.0017(9) 0.0037(9)
C12 0.0113(11) 0.0275(13) 0.0211(12) 0.0055(10) 0.0028(9) 0.0012(9)
C13 0.0125(11) 0.0260(13) 0.0288(13) 0.0105(10) 0.0051(9) 0.0043(9)
C5 0.0162(11) 0.0209(11) 0.0155(11) 0.0042(9) 0.0063(9) 0.0044(9)

loop_
_atom_type_symbol
_atom_type_scat_dispersion_real
_atom_type_scat_dispersion_imag
_atom_type_scat_Cromer_Mann_a1
_atom_type_scat_Cromer_Mann_b1
_atom_type_scat_Cromer_Mann_a2
_atom_type_scat_Cromer_Mann_b2
_atom_type_scat_Cromer_Mann_a3
_atom_type_scat_Cromer_Mann_b3
_atom_type_scat_Cromer_Mann_a4
_atom_type_scat_Cromer_Mann_b4
_atom_type_scat_Cromer_Mann_c
_atom_type_scat_source
C 0.0033 0.0016 2.3100 20.8439 1.0200 10.2075 1.5886 0.5687 0.8650 51.6512 0.2156 'International Tables Vol C 4.2.6.8 and 6.1.1.4'
H 0.0000 0.0000 0.4930 10.5109 0.3229 26.1257 0.1402 3.1424 0.0408 57.7998 0.0030 'International Tables Vol C 4.2.6.8 and 6.1.1.4'
N 0.0061 0.0033 12.2126 0.0057 3.1322 9.8933 2.0125 28.9975 1.1663 0.5826 -11.5290 'International Tables Vol C 4.2.6.8 and 6.1.1.4'
Fe 0.3463 0.8444 11.7695 4.7611 7.3573 0.3072 3.5222 15.3535 2.3045 76.8805 1.0369 'International Tables Vol C 4.2.6.8 and 6.1.1.4'
B 0.0013 0.0007 2.0545 23.2185 1.3326 1.0210 1.0979 60.3498 0.7068 0.1403 -0.1932 'International Tables Vol C 4.2.6.8 and 6.1.1.4'

loop_
_geom_angle_atom_site_label_1
_geom_angle_site_symmetry_1
_geom_angle_atom_site_label_2
_geom_angle_site_symmetry_2
_geom_angle_atom_site_label_3
_geom_angle_site_symmetry_3
_geom_angle
_geom_angle_publ_flag
N6 . Fe1 . N14 . 179.13(8) yes
N6 . Fe1 . N10 . 91.79(8) yes
N14 . Fe1 . N10 . 87.91(8) yes
N6 . Fe1 . N2 . 87.87(8) yes
N14 . Fe1 . N2 . 91.31(8) yes
N10 . Fe1 . N2 . 89.67(8) yes
N6 . Fe1 . N4 . 89.31(8) yes
N14 . Fe1 . N4 . 90.97(8) yes
N10 . Fe1 . N4 . 177.97(7) yes
N2 . Fe1 . N4 . 88.66(7) yes
N6 . Fe1 . N12 . 91.74(8) yes
N14 . Fe1 . N12 . 89.06(8) yes
N10 . Fe1 . N12 . 88.84(8) yes
N2 . Fe1 . N12 . 178.45(8) yes
N4 . Fe1 . N12 . 92.84(8) yes
Fe1 . N6 . N5 . 118.96(13) yes
Fe1 . N6 . C7 . 136.39(15) yes
N5 . N6 . C7 . 104.56(17) yes
N4 . N3 . C6 . 109.97(18) yes
N4 . N3 . B1 . 118.88(17) yes
C6 . N3 . B1 . 130.25(18) yes
Fe1 . N14 . N13 . 118.79(13) yes
Fe1 . N14 . C15 . 136.64(16) yes
N13 . N14 . C15 . 104.42(17) yes
N2 . N1 . C3 . 109.47(18) yes
N2 . N1 . B1 . 118.37(17) yes
C3 . N1 . B1 . 132.15(19) yes
N14 . N13 . C16 . 107.66(17) yes
N14 . N13 . B2 . 118.85(16) yes
C16 . N13 . B2 . 133.21(19) yes
N6 . N5 . C8 . 107.52(17) yes
N6 . N5 . B1 . 118.80(17) yes
C8 . N5 . B1 . 133.60(19) yes
Fe1 . N10 . N9 . 119.81(13) yes
Fe1 . N10 . C9 . 133.95(15) yes
N9 . N10 . C9 . 106.22(17) yes
N10 . N9 . C11 . 110.04(17) yes
N10 . N9 . B2 . 118.22(17) yes
C11 . N9 . B2 . 131.72(19) yes
N1 . N2 . Fe1 . 119.76(14) yes
N1 . N2 . C1 . 106.22(18) yes
Fe1 . N2 . C1 . 133.90(16) yes
N3 . N4 . Fe1 . 118.97(13) yes
N3 . N4 . C4 . 106.07(17) yes
Fe1 . N4 . C4 . 134.27(15) yes
N12 . N11 . C14 . 109.30(19) yes
N12 . N11 . B2 . 118.54(17) yes
C14 . N11 . B2 . 131.8(2) yes
N11 . N12 . Fe1 . 119.12(14) yes
N11 . N12 . C12 . 106.53(19) yes
Fe1 . N12 . C12 . 133.69(16) yes
C8 . N7 . C7 . 103.25(18) yes
C15 . N15 . C16 . 103.10(18) yes
C11 . C10 . C9 . 105.0(2) yes
C11 . C10 . H101 . 127.3 no
C9 . C10 . H101 . 127.7 no
N15 . C15 . N14 . 112.78(19) yes
N15 . C15 . N16 . 122.7(2) yes
N14 . C15 . N16 . 124.5(2) yes
N1 . C3 . C2 . 109.0(2) yes
N1 . C3 . H31 . 125.3 no
C2 . C3 . H31 . 125.7 no
C10 . C11 . N9 . 108.27(19) yes
C10 . C11 . H111 . 126.0 no
N9 . C11 . H111 . 125.7 no
N3 . C6 . C5 . 108.34(19) yes
N3 . C6 . H61 . 125.5 no
C5 . C6 . H61 . 126.1 no
N7 . C8 . N5 . 112.04(19) yes
N7 . C8 . H81 . 124.1 no
N5 . C8 . H81 . 123.8 no
N4 . C4 . C5 . 110.5(2) yes
N4 . C4 . H41 . 124.4 no
C5 . C4 . H41 . 125.2 no
N7 . C7 . N6 . 112.62(19) yes
N7 . C7 . N8 . 123.20(19) yes
N6 . C7 . N8 . 124.2(2) yes
N15 . C16 . N13 . 112.04(19) yes
N15 . C16 . H161 . 124.0 no
N13 . C16 . H161 . 124.0 no
C15 . N16 . H3 . 117.3 no
C15 . N16 . H6 . 116.7 no
H3 . N16 . H6 . 124.5 no
C7 . N8 . H4 . 118.4 no
C7 . N8 . H5 . 126.3 no
H4 . N8 . H5 . 115.3 no
N11 . C14 . C13 . 108.9(2) yes
N11 . C14 . H141 . 125.3 no
C13 . C14 . H141 . 125.8 no
N11 . B2 . N13 . 108.22(18) yes
N11 . B2 . N9 . 107.08(17) yes
N13 . B2 . N9 . 106.63(17) yes
N11 . B2 . H1 . 110.8 no
N13 . B2 . H1 . 111.6 no
N9 . B2 . H1 . 112.2 no
N3 . B1 . N5 . 107.57(17) yes
N3 . B1 . N1 . 106.53(17) yes
N5 . B1 . N1 . 107.34(17) yes
N3 . B1 . H2 . 108.7 no
N5 . B1 . H2 . 116.0 no
N1 . B1 . H2 . 110.2 no
C10 . C9 . N10 . 110.50(19) yes
C10 . C9 . H91 . 125.0 no
N10 . C9 . H91 . 124.5 no
C3 . C2 . C1 . 104.9(2) yes
C3 . C2 . H21 . 127.7 no
C1 . C2 . H21 . 127.5 no
C2 . C1 . N2 . 110.4(2) yes
C2 . C1 . H11 . 125.1 no
N2 . C1 . H11 . 124.4 no
N12 . C12 . C13 . 110.5(2) yes
N12 . C12 . H121 . 124.5 no
C13 . C12 . H121 . 125.0 no
C12 . C13 . C14 . 104.7(2) yes
C12 . C13 . H131 . 127.3 no
C14 . C13 . H131 . 128.0 no
C4 . C5 . C6 . 105.14(19) yes
C4 . C5 . H51 . 127.3 no
C6 . C5 . H51 . 127.5 no

loop_
_geom_bond_atom_site_label_1
_geom_bond_site_symmetry_1
_geom_bond_atom_site_label_2
_geom_bond_site_symmetry_2
_geom_bond_distance
_geom_bond_publ_flag
Fe1 . N6 . 1.9807(18) yes
Fe1 . N14 . 1.9781(19) yes
Fe1 . N10 . 1.9877(19) yes
Fe1 . N2 . 1.9860(19) yes
Fe1 . N4 . 1.9953(19) yes
Fe1 . N12 . 1.9988(19) yes
N6 . N5 . 1.386(2) yes
N6 . C7 . 1.338(3) yes
N3 . N4 . 1.374(2) yes
N3 . C6 . 1.351(3) yes
N3 . B1 . 1.548(3) yes
N14 . N13 . 1.388(3) yes
N14 . C15 . 1.338(3) yes
N1 . N2 . 1.371(3) yes
N1 . C3 . 1.353(3) yes
N1 . B1 . 1.543(3) yes
N13 . C16 . 1.327(3) yes
N13 . B2 . 1.544(3) yes
N5 . C8 . 1.333(3) yes
N5 . B1 . 1.544(3) yes
N10 . N9 . 1.370(2) yes
N10 . C9 . 1.338(3) yes
N9 . C11 . 1.347(3) yes
N9 . B2 . 1.543(3) yes
N2 . C1 . 1.344(3) yes
N4 . C4 . 1.343(3) yes
N11 . N12 . 1.373(3) yes
N11 . C14 . 1.353(3) yes
N11 . B2 . 1.545(3) yes
N12 . C12 . 1.339(3) yes
N7 . C8 . 1.338(3) yes
N7 . C7 . 1.371(3) yes
N15 . C15 . 1.368(3) yes
N15 . C16 . 1.343(3) yes
C10 . C11 . 1.381(3) yes
C10 . C9 . 1.399(3) yes
C10 . H101 . 0.956 no
C15 . N16 . 1.371(3) yes
C3 . C2 . 1.370(3) yes
C3 . H31 . 0.954 no
C11 . H111 . 0.953 no
C6 . C5 . 1.379(3) yes
C6 . H61 . 0.958 no
C8 . H81 . 0.954 no
C4 . C5 . 1.401(3) yes
C4 . H41 . 0.957 no
C7 . N8 . 1.356(3) yes
C16 . H161 . 0.957 no
N16 . H3 . 0.967 no
N16 . H6 . 0.856 no
N8 . H4 . 0.969 no
N8 . H5 . 0.991 no
C14 . C13 . 1.376(4) yes
C14 . H141 . 0.956 no
B2 . H1 . 1.045 no
B1 . H2 . 1.100 no
C9 . H91 . 0.956 no
C2 . C1 . 1.402(4) yes
C2 . H21 . 0.954 no
C1 . H11 . 0.955 no
C12 . C13 . 1.403(4) yes
C12 . H121 . 0.951 no
C13 . H131 . 0.954 no
C5 . H51 . 0.960 no

loop_
_geom_hbond_atom_site_label_D
_geom_hbond_site_symmetry_D
_geom_hbond_atom_site_label_H
_geom_hbond_site_symmetry_H
_geom_hbond_atom_site_label_A
_geom_hbond_site_symmetry_A
_geom_hbond_angle_DHA
_geom_hbond_distance_DH
_geom_hbond_distance_HA
_geom_hbond_distance_DA
_geom_hbond_publ_flag
N16 . H3 . N7 1_655 174 0.97 2.05 3.012(3) yes
N8 . H4 . N12 . 125 0.97 2.58 3.234(3) yes
N8 . H5 . N15 1_455 160 0.99 2.06 3.016(3) yes
N16 . H6 . N2 . 130 0.86 2.56 3.182(3) yes
